data_2102110
loop_
_publ_author_name
'Hosomi, Hiroyuki'
'Ito, Yoshikatsu'
'Ohba, Shigeru'

_publ_section_title
;
 Crystal-to-crystal photodimerization of <i>trans</i>-cinnamamides
;
_journal_issue 4
_journal_name_full 'Acta Crystallographica Section B'
_journal_page_first 682
_journal_page_last 689
_journal_paper_doi 10.1107/S0108768100002329
_journal_volume 56
_journal_year 2000
_chemical_formula_moiety 'C9 H9 N1 O1'
_chemical_formula_sum 'C9 H9 N O'
_chemical_formula_weight 147.18
_space_group_IT_number 14
_symmetry_cell_setting monoclinic
_symmetry_space_group_name_Hall '-P 2yab'
_symmetry_space_group_name_H-M 'P 1 21/a 1'
_cell_angle_alpha 90
_cell_angle_beta 93.37(2)
_cell_angle_gamma 90
_cell_formula_units_Z 4
_cell_length_a 16.191(2)
_cell_length_b 5.079(2)
_cell_length_c 9.509(2)
_cell_measurement_reflns_used 25
_cell_measurement_temperature 298.0(10)
_cell_measurement_theta_max 14.6
_cell_measurement_theta_min 12.2
_cell_volume 780.6(4)
_computing_cell_refinement 'MSC/AFC Diffractometer Control Software'
_computing_data_collection
;MSC/AFC Diffractometer Control Software
(Molecular Structure Corporation, 1993)
;
_computing_data_reduction
;TEXSAN
(Molecular Structure Corporation, 1998)
;
_computing_molecular_graphics 'ORTEP-II (Johnson, 1976)'
_computing_publication_material TEXSAN
_computing_structure_refinement 'SHELXL97 (Sheldrick, 1997)'
_computing_structure_solution 'SIR92 (Altomare et al., 1994)'
_diffrn_measurement_device_type 'Rigaku AFC7R'
_diffrn_measurement_method \q-2\q
_diffrn_radiation_type 'Mo K\a'
_diffrn_radiation_wavelength .71073
_diffrn_reflns_av_R_equivalents .008
_diffrn_reflns_limit_h_max 21
_diffrn_reflns_limit_h_min 0
_diffrn_reflns_limit_k_max 0
_diffrn_reflns_limit_k_min -7
_diffrn_reflns_limit_l_max 12
_diffrn_reflns_limit_l_min -12
_diffrn_reflns_number 1859
_diffrn_reflns_theta_max 27.5
_diffrn_reflns_theta_min 2.5
_diffrn_standards_decay_% 1.3
_diffrn_standards_interval_count 150
_diffrn_standards_number 3
_exptl_absorpt_coefficient_mu .083
_exptl_absorpt_correction_type none
_exptl_crystal_colour colourless
_exptl_crystal_density_diffrn 1.252
_exptl_crystal_density_method 'not measured'
_exptl_crystal_description prism
_exptl_crystal_size_max .8
_exptl_crystal_size_mid .3
_exptl_crystal_size_min .2
_refine_diff_density_max .20
_refine_diff_density_min -.18
_refine_ls_extinction_method none
_refine_ls_goodness_of_fit_ref 1.05
_refine_ls_hydrogen_treatment 'H atoms: see text'
_refine_ls_number_parameters 137
_refine_ls_number_reflns 1793
_refine_ls_R_factor_gt .051
_refine_ls_shift/su_max .0001
_refine_ls_structure_factor_coef Fsqd
_refine_ls_weighting_details 'w = 1/[\s^2^(Fo^2^) + (0.0927P)^2^+0.0444P] where P=(Fo^2^+2Fc^2^)/3'
_refine_ls_weighting_scheme calc
_refine_ls_wR_factor_ref .160
_reflns_number_gt 1163
_reflns_number_total 1793
_reflns_threshold_expression 'I >2\s(I)'
_cod_data_source_file oa0024.cif
_cod_data_source_block IV'
_cod_original_cell_volume 780.7(4)
_cod_original_formula_sum 'C9 H9 N1 O1'
_cod_database_code 2102110

loop_
_symmetry_equiv_pos_as_xyz
x,y,z
1/2-x,1/2+y,-z
-x,-y,-z
1/2+x,1/2-y,z

loop_
_atom_site_label
_atom_site_fract_x
_atom_site_fract_y
_atom_site_fract_z
_atom_site_U_iso_or_equiv
_atom_site_adp_type
_atom_site_calc_flag
_atom_site_refinement_flags
_atom_site_occupancy
_atom_site_disorder_group
_atom_site_type_symbol
O1 .95730(10) .7022(2) 1.3477(2) .0760(5) Uani d P .955(2) A O
O1* .9763 .7104 1.2757 .0757 Uiso d P .045(2) B O
N2 .93830(10) .2719(3) 1.3887(2) .0630(5) Uani d P .955(2) A N
N2* .9577 .2972 1.3333 .0629 Uiso d P .045(2) B N
C3 .93260(10) .4837(3) 1.3065(2) .0553(5) Uani d P .955(2) A C
C3* .9588 .4830 1.2321 .0551 Uiso d P .045(2) B C
C4 .89400(10) .4463(3) 1.1627(2) .0559(5) Uani d P .955(2) A C
C4* .9579 .4199 1.0802 .0558 Uiso d P .045(2) B C
C5 .89970(10) .6275(3) 1.0647(2) .0543(4) Uani d P .955(2) A C
C5* .9535 .6426 .9734 .0542 Uiso d P .045(2) B C
C6 .86340(10) .6220(3) .9189(2) .0518(4) Uani d P .955(2) A C
C6* .8860 .6680 .8628 .0519 Uiso d P .045(2) B C
C7 .80370(10) .4398(4) .8733(2) .0633(5) Uani d P .955(2) A C
C7* .8359 .4448 .8652 .0632 Uiso d P .045(2) B C
C8 .7709(2) .4445(5) .7351(2) .0773(7) Uani d P .955(2) A C
C8* .7677 .4204 .7693 .0772 Uiso d P .045(2) B C
C9 .7972(2) .6257(5) .6420(2) .0804(7) Uani d P .955(2) A C
C9* .7496 .6192 .6711 .0803 Uiso d P .045(2) B C
C10 .8552(2) .8078(6) .6856(2) .0840(7) Uani d P .955(2) A C
C10* .7997 .8425 .6687 .0840 Uiso d P .045(2) B C
C11 .8882(2) .8089(5) .8230(2) .0701(6) Uani d P .955(2) A C
C11* .8679 .8669 .7646 .0700 Uiso d P .045(2) B C
H2A .9670(10) .287(4) 1.476(3) .06603(7) Uiso d P .955(2) A H
H2B .9310(10) .117(5) 1.348(2) .06755(7) Uiso d P .955(2) A H
H2*A .9583 .3479 1.4306 .0755 Uiso calc P .045(2) B H
H2*B .9562 .1142 1.3080 .0755 Uiso calc P .045(2) B H
H4 .8620(10) .283(5) 1.146(2) .07358(8) Uiso d P .955(2) A H
H4* .9193 .2844 1.0553 .0670 Uiso calc P .045(2) B H
H5 .9320(10) .778(5) 1.091(2) .07779(8) Uiso d P .955(2) A H
H5* .9572 .8040 1.0239 .0650 Uiso calc P .045(2) B H
H7 .7890(10) .319(4) .936(2) .06496(7) Uiso d P .955(2) A H
H7* .8483 .3079 .9327 .0759 Uiso calc P .045(2) B H
H8 .738(2) .311(6) .709(3) .10860(10) Uiso d P .955(2) A H
H8* .7332 .2667 .7710 .0927 Uiso calc P .045(2) B H
H9 .771(2) .626(6) .541(3) .11380(10) Uiso d P .955(2) A H
H9* .7027 .6024 .6052 .0963 Uiso calc P .045(2) B H
H10 .875(2) .925(6) .629(3) .10290(10) Uiso d P .955(2) A H
H10* .7872 .9793 .6012 .1008 Uiso calc P .045(2) B H
H11 .933(2) .924(5) .856(3) .08534(9) Uiso d P .955(2) A H
H11* .9023 1.0205 .7629 .0841 Uiso calc P .045(2) B H

loop_
_atom_site_aniso_label
_atom_site_aniso_U_11
_atom_site_aniso_U_22
_atom_site_aniso_U_33
_atom_site_aniso_U_12
_atom_site_aniso_U_13
_atom_site_aniso_U_23
O1 .1260(10) .0330(6) .0644(8) -.0019(7) -.0329(8) -.0027(5)
N2 .0990(10) .0357(7) .0521(8) -.0034(7) -.0146(8) .0008(6)
C3 .0780(10) .0344(8) .0520(10) .0028(7) -.0106(8) -.0030(6)
C4 .0760(10) .0389(8) .0511(9) -.0018(8) -.0104(8) -.0027(7)
C5 .0640(10) .0431(8) .0548(9) -.0026(8) -.0086(8) .0009(7)
C6 .0600(10) .0459(8) .0490(9) .0052(7) -.0016(7) .0035(7)
C7 .0770(10) .0600(10) .0525(10) -.0084(9) -.0051(9) .0034(8)
C8 .097(2) .0760(10) .0560(10) -.0100(10) -.0170(10) -.0029(10)
C9 .105(2) .088(2) .0468(10) .0100(10) -.0080(10) .0050(10)
C10 .101(2) .091(2) .0600(10) .0010(10) .0060(10) .0270(10)
C11 .0750(10) .0680(10) .0660(10) -.0070(10) -.0018(10) .0172(10)

loop_
_atom_type_symbol
_atom_type_description
_atom_type_scat_dispersion_real
_atom_type_scat_dispersion_imag
_atom_type_scat_source
C C .003 .002
;International Tables for Crystallography
(1992, Vol. C)
;
H H .000 .000
;International Tables for Crystallography
(1992, Vol. C)
;
N N .006 .003
;International Tables for Crystallography
(1992, Vol. C)
;
O O .011 .006
;International Tables for Crystallography
(1992, Vol. C)
;

loop_
_geom_angle_atom_site_label_1
_geom_angle_atom_site_label_2
_geom_angle_atom_site_label_3
_geom_angle_site_symmetry_1
_geom_angle_site_symmetry_2
_geom_angle_site_symmetry_3
_geom_angle
_geom_angle_publ_flag
C3 N2 H2A 1_555 1_555 1_555 118.0(10) no
C3 N2 H2B 1_555 1_555 1_555 117.0(10) no
H2A N2 H2B 1_555 1_555 1_555 120.0(10) no
C3* N2* H2*A 1_555 1_555 1_555 120 no
C3* N2* H2*B 1_555 1_555 1_555 120 no
H2*A N2* H2*B 1_555 1_555 1_555 120 no
O1 C3 N2 1_555 1_555 1_555 122.1(2) yes
O1 C3 C4 1_555 1_555 1_555 121.20(10) yes
N2 C3 C4 1_555 1_555 1_555 116.70(10) yes
O1* C3* N2* 1_555 1_555 1_555 114.9 yes
O1* C3* C4* 1_555 1_555 1_555 120.8 yes
N2* C3* C4* 1_555 1_555 1_555 123.0 yes
C3 C4 C5 1_555 1_555 1_555 121.3(2) yes
C3 C4 H4 1_555 1_555 1_555 116.0(10) no
C5 C4 H4 1_555 1_555 1_555 122.0(10) no
C3* C4* C5* 1_555 1_555 1_555 119.3 yes
C3* C4* C5* 1_555 1_555 3_767 113.6 yes
C3* C4* H4* 1_555 1_555 1_555 112 no
C5* C4* C5* 1_555 1_555 3_767 86.6 yes
C5* C4* H4* 1_555 1_555 1_555 112 no
C5* C4* H4* 3_767 1_555 1_555 112 no
C4 C5 C6 1_555 1_555 1_555 127.7(2) yes
C4 C5 H5 1_555 1_555 1_555 115.0(10) no
C6 C5 H5 1_555 1_555 1_555 116.0(10) no
C4* C5* C4* 1_555 1_555 3_767 93.4 yes
C4* C5* C6* 1_555 1_555 1_555 123.0 yes
C4* C5* H5* 1_555 1_555 1_555 108 no
C4* C5* C6* 3_767 1_555 1_555 115.8 yes
C4* C5* H5* 3_767 1_555 1_555 108 no
C6* C5* H5* 1_555 1_555 1_555 108 no
C5 C6 C7 1_555 1_555 1_555 122.5(2) yes
C5 C6 C11 1_555 1_555 1_555 119.3(2) yes
C7 C6 C11 1_555 1_555 1_555 118.2(2) yes
C5* C6* C7* 1_555 1_555 1_555 108.9 yes
C5* C6* C11* 1_555 1_555 1_555 131.1 yes
C7* C6* C11* 1_555 1_555 1_555 120.0 yes
C6 C7 C8 1_555 1_555 1_555 120.3(2) yes
C6 C7 H7 1_555 1_555 1_555 117.0(10) no
C8 C7 H7 1_555 1_555 1_555 122.0(10) no
C6* C7* C8* 1_555 1_555 1_555 120.0 yes
C6* C7* H7* 1_555 1_555 1_555 120 no
C8* C7* H7* 1_555 1_555 1_555 120 no
C7 C8 C9 1_555 1_555 1_555 120.7(2) yes
C7 C8 H8 1_555 1_555 1_555 116.0(10) no
C9 C8 H8 1_555 1_555 1_555 122.0(10) no
C7* C8* C9* 1_555 1_555 1_555 120.0 yes
C7* C8* H8* 1_555 1_555 1_555 120 no
C9* C8* H8* 1_555 1_555 1_555 120 no
C8 C9 C10 1_555 1_555 1_555 119.7(2) yes
C8 C9 H9 1_555 1_555 1_555 118.0(10) no
C10 C9 H9 1_555 1_555 1_555 121.0(10) no
C8* C9* C10* 1_555 1_555 1_555 120.0 yes
C8* C9* H9* 1_555 1_555 1_555 120 no
C10* C9* H9* 1_555 1_555 1_555 120 no
C9 C10 C11 1_555 1_555 1_555 120.7(2) yes
C9 C10 H10 1_555 1_555 1_555 123.0(10) no
C11 C10 H10 1_555 1_555 1_555 116.0(10) no
C9* C10* C11* 1_555 1_555 1_555 120.0 yes
C9* C10* H10* 1_555 1_555 1_555 120 no
C11* C10* H10* 1_555 1_555 1_555 120 no
C6 C11 C10 1_555 1_555 1_555 120.4(2) yes
C6 C11 H11 1_555 1_555 1_555 115.0(10) no
C10 C11 H11 1_555 1_555 1_555 123.0(10) no
C6* C11* C10* 1_555 1_555 1_555 120.0 yes
C6* C11* H11* 1_555 1_555 1_555 120 no
C10* C11* H11* 1_555 1_555 1_555 120 no

loop_
_geom_bond_atom_site_label_1
_geom_bond_atom_site_label_2
_geom_bond_site_symmetry_2
_geom_bond_distance
_geom_bond_publ_flag
O1 C3 . 1.235(2) yes
O1* C3* . 1.254 yes
N2 C3 . 1.330(2) yes
N2 H2A . .93(2) no
N2 H2B . .88(2) no
N2* C3* . 1.349 yes
N2* H2*A . .96 no
N2* H2*B . .96 no
C3 C4 . 1.482(2) yes
C3* C4* . 1.478 yes
C4 C5 . 1.316(2) yes
C4 H4 . .98(2) no
C4* C5* . 1.519 yes
C4* C5* 3_767 1.582 yes
C4* H4* . .95 no
C5 C6 . 1.474(2) yes
C5 H5 . .95(2) no
C5* C6* . 1.478 yes
C5* H5* . .95 no
C6 C7 . 1.390(3) yes
C6 C11 . 1.391(3) yes
C6* C7* . 1.395 yes
C6* C11* . 1.395 yes
C7 C8 . 1.388(3) yes
C7 H7 . .89(2) no
C7* C8* . 1.395 yes
C7* H7* . .96 no
C8 C9 . 1.363(4) yes
C8 H8 . .89(3) no
C8* C9* . 1.395 yes
C8* H8* . .96 no
C9 C10 . 1.365(4) yes
C9 H9 . 1.03(3) no
C9* C10* . 1.395 yes
C9* H9* . .96 no
C10 C11 . 1.383(3) yes
C10 H10 . .87(3) no
C10* C11* . 1.395 yes
C10* H10* . .96 no
C11 H11 . .97(3) no
C11* H11* . .96 no

loop_
_geom_hbond_atom_site_label_D
_geom_hbond_atom_site_label_H
_geom_hbond_atom_site_label_A
_geom_hbond_site_symmetry_A
_geom_hbond_distance_DH
_geom_hbond_distance_HA
_geom_hbond_distance_DA
_geom_hbond_angle_DHA
N2 H2A O1 3_768 .93(2) 2.02(2) 2.943(2) 172(2)
N2 H2B O1 1_545 .88(2) 2.15(2) 2.939(2) 149(2)
N2* H2*A O1 3_768 .96 2.46 3.257 141
N2* H2*B O1 1_545 .96 2.13 3.025 155
N2 H2A O1* 3_768 .93(2) 2.48 3.404 171
N2 H2B O1* 1_545 .88(2) 2.31 3.122 153
N2* H2*A O1* 3_768 .96 2.94 3.809 151
N2* H2*B O1* 1_545 .96 2.10 3.049 168
